data_4313173
loop_
_publ_author_name
'Paul V. Bernhardt'
'Elizabeth J. Hayes'

_publ_section_title
;
 Redox Active Macrocyclic Receptors for Neutral Guests
;
_journal_name_full 'Inorganic Chemistry'
_journal_page_first 1371
_journal_page_last 1377
_journal_paper_doi 10.1021/ic026000c
_journal_volume 42
_journal_year 2003
_chemical_compound_source 'synthesis as described'
_chemical_formula_moiety 'C20 H38 Cl1 Cu1 I0 N12 O9'
_chemical_formula_structural 'C20 H38 CL1.5 CU I0.5 N12 O9'
_chemical_formula_sum 'C20 H38 Cl1.5 Cu I0.5 N12 O9'
_chemical_formula_weight 770.79
_chemical_name_systematic
;
   ?
;
_space_group_IT_number 2
_symmetry_cell_setting triclinic
_symmetry_Int_Tables_number 2
_symmetry_space_group_name_Hall '-P 1'
_symmetry_space_group_name_H-M 'P -1'
_atom_sites_solution_hydrogens geom
_atom_sites_solution_primary direct
_atom_sites_solution_secondary difmap
_audit_conform_dict_location ftp://ftp.iucr.org/cifdics/cif_core.dic
_audit_conform_dict_name cif_core.dic
_audit_conform_dict_version 2.1
_audit_creation_date 2002-09-05T13:10:31-00:00
_audit_creation_method 'WinGX routine CIF_UPDATE'
_cell_angle_alpha 93.580(10)
_cell_angle_beta 108.330(10)
_cell_angle_gamma 108.820(10)
_cell_formula_units_Z 2
_cell_length_a 11.7150(10)
_cell_length_b 12.1080(10)
_cell_length_c 13.423(2)
_cell_measurement_reflns_used 25
_cell_measurement_temperature 293(2)
_cell_measurement_theta_max 14
_cell_measurement_theta_min 10
_cell_measurement_wavelength 0.71073
_cell_volume 1682.1(4)
_computing_cell_refinement 'CAD4 Express (Enraf Nonius, 1994)'
_computing_data_collection 'CAD4 Express (Enraf Nonius, 1994)'
_computing_data_reduction 'XCAD4 (Harms & Wocadlo, 1995)'
_computing_molecular_graphics 'Ortep-3 for Windows (Farrugia, 1997)'
_computing_publication_material 'WinGX publication routines (Farrugia, 1999)'
_computing_structure_refinement 'SHELXL-97 (Sheldrick, 1997)'
_computing_structure_solution 'SHELXS-86 (Sheldrick, 1990)'
_diffrn_ambient_temperature 293(2)
_diffrn_measured_fraction_theta_full 1
_diffrn_measured_fraction_theta_max 1
_diffrn_radiation_monochromator graphite
_diffrn_radiation_probe x-ray
_diffrn_radiation_type MoK\a
_diffrn_radiation_wavelength 0.71073
_diffrn_reflns_av_R_equivalents 0.0926
_diffrn_reflns_av_unetI/netI 0.4656
_diffrn_reflns_limit_h_max 13
_diffrn_reflns_limit_h_min 0
_diffrn_reflns_limit_k_max 13
_diffrn_reflns_limit_k_min -14
_diffrn_reflns_limit_l_max 15
_diffrn_reflns_limit_l_min -15
_diffrn_reflns_number 6289
_diffrn_reflns_theta_full 24.97
_diffrn_reflns_theta_max 24.97
_diffrn_reflns_theta_min 1.63
_exptl_absorpt_coefficient_mu 1.289
_exptl_crystal_colour pink
_exptl_crystal_density_diffrn 1.522
_exptl_crystal_density_method 'not measured'
_exptl_crystal_description prism
_exptl_crystal_F_000 790
_exptl_crystal_size_max 0.2
_exptl_crystal_size_mid 0.1
_exptl_crystal_size_min 0.1
_refine_diff_density_max 0.851
_refine_diff_density_min -0.535
_refine_diff_density_rms 0.149
_refine_ls_extinction_method none
_refine_ls_goodness_of_fit_ref 0.941
_refine_ls_hydrogen_treatment mixed
_refine_ls_matrix_type full
_refine_ls_number_parameters 347
_refine_ls_number_reflns 5903
_refine_ls_number_restraints 0
_refine_ls_restrained_S_all 0.941
_refine_ls_R_factor_all 0.3857
_refine_ls_R_factor_gt 0.0945
_refine_ls_shift/su_max 0.001
_refine_ls_shift/su_mean 0
_refine_ls_structure_factor_coef Fsqd
_refine_ls_weighting_details 'calc w=1/[\s^2^(Fo^2^)+(0.0507P)^2^+0.0000P] where P=(Fo^2^+2Fc^2^)/3'
_refine_ls_weighting_scheme calc
_refine_ls_wR_factor_gt 0.2314
_refine_ls_wR_factor_ref 0.3674
_reflns_number_gt 1280
_reflns_number_total 5903
_reflns_threshold_expression >2sigma(I)
_cod_data_source_file ic026000c_2.cif
_cod_data_source_block eh22078
_cod_original_cell_volume 1682.1(3)
_cod_original_formula_sum 'C20 H38 Cl1.50 Cu I0.50 N12 O9'
_cod_database_code 4313173

loop_
_symmetry_equiv_pos_as_xyz
'x, y, z'
'-x, -y, -z'

loop_
_atom_site_label
_atom_site_type_symbol
_atom_site_fract_x
_atom_site_fract_y
_atom_site_fract_z
_atom_site_U_iso_or_equiv
_atom_site_adp_type
_atom_site_occupancy
_atom_site_symmetry_multiplicity
_atom_site_calc_flag
_atom_site_refinement_flags
_atom_site_disorder_assembly
_atom_site_disorder_group
Cu1 Cu -0.0698(3) 0.0766(3) 0.69273(19) 0.0560(10) Uani 1 1 d . . .
I1 I 0 0 0.5 0.0754(11) Uani 1 2 d S C .
C1 C -0.139(3) 0.281(2) 0.6199(19) 0.075(8) Uiso 1 1 d . . .
H1A H -0.189 0.3096 0.5622 0.09 Uiso 1 1 d R C .
H1B H -0.1576 0.2991 0.6833 0.09 Uiso 1 1 d R . .
C2 C -0.310(3) 0.090(2) 0.578(2) 0.090(9) Uiso 1 1 d . . .
H2A H -0.3267 0.116 0.6398 0.108 Uiso 1 1 d R C .
H2B H -0.3651 0.1075 0.5154 0.108 Uiso 1 1 d R . .
C3 C -0.333(3) -0.034(3) 0.565(2) 0.116(11) Uiso 1 1 d . C .
H3A H -0.3221 -0.0604 0.4999 0.139 Uiso 1 1 d R . .
H3B H -0.421 -0.0774 0.5593 0.139 Uiso 1 1 d R . .
C4 C -0.231(3) -0.179(3) 0.656(2) 0.102(10) Uiso 1 1 d . . .
H4A H -0.2089 -0.1952 0.5946 0.122 Uiso 1 1 d R C .
H4B H -0.3154 -0.2375 0.6454 0.122 Uiso 1 1 d R . .
C5 C -0.135(3) -0.192(3) 0.752(2) 0.105(10) Uiso 1 1 d . C .
H5A H -0.1468 -0.2752 0.7472 0.126 Uiso 1 1 d R . .
H5B H -0.1542 -0.1693 0.8143 0.126 Uiso 1 1 d R . .
C6 C 0.003(3) -0.124(3) 0.772(2) 0.096(10) Uani 1 1 d . . .
H6A H 0.0576 -0.1496 0.829 0.115 Uiso 1 1 d R C .
H6B H 0.0212 -0.1384 0.7079 0.115 Uiso 1 1 d R . .
C7 C 0.171(3) 0.076(3) 0.8291(18) 0.079(8) Uani 1 1 d . . .
H7A H 0.2022 0.0541 0.7751 0.095 Uiso 1 1 d R C .
H7B H 0.2198 0.062 0.897 0.095 Uiso 1 1 d R . .
C8 C 0.1830(19) 0.206(2) 0.8386(15) 0.055(7) Uani 1 1 d . C .
H8A H 0.159 0.2295 0.8972 0.066 Uiso 1 1 d R . .
H8B H 0.2712 0.2565 0.851 0.066 Uiso 1 1 d R . .
C9 C 0.084(2) 0.3379(19) 0.7404(15) 0.050(6) Uani 1 1 d . . .
H9A H 0.0517 0.3525 0.7959 0.061 Uiso 1 1 d R C .
H9B H 0.1682 0.3993 0.7556 0.061 Uiso 1 1 d R . .
C10 C 0.041(3) 0.3684(19) 0.5556(18) 0.052(6) Uani 1 1 d . . .
C11 C 0.204(2) 0.4369(18) 0.5005(16) 0.045(5) Uiso 1 1 d . . .
C12 C 0.000(2) 0.383(2) 0.3876(16) 0.054(6) Uani 1 1 d . . .
C13 C 0.138(2) 0.5109(19) 0.1411(15) 0.046(6) Uani 1 1 d . . .
C14 C 0.348(3) 0.5266(18) 0.2567(15) 0.051(6) Uani 1 1 d . . .
C15 C 0.294(2) 0.5472(19) 0.0588(17) 0.055(6) Uiso 1 1 d . . .
C16 C 0.405(2) 0.5662(19) 0.1668(15) 0.048(6) Uiso 1 1 d . B .
C17 C 0.492(2) 0.502(2) 0.1562(18) 0.070(8) Uani 1 1 d . . .
H17A H 0.529 0.5314 0.1033 0.106 Uiso 1 1 d R D .
H17B H 0.5626 0.5191 0.2237 0.106 Uiso 1 1 d R . .
C18 C 0.425(3) 0.373(3) 0.126(2) 0.096(9) Uiso 1 1 d . D .
H18A H 0.4841 0.3356 0.1199 0.144 Uiso 1 1 d R . .
H18B H 0.3563 0.3553 0.0585 0.144 Uiso 1 1 d R . .
H18C H 0.3899 0.3431 0.1789 0.144 Uiso 1 1 d R . .
C19 C 0.478(3) 0.701(2) 0.196(2) 0.099(9) Uiso 1 1 d . . .
H19A H 0.5236 0.7181 0.1467 0.119 Uiso 0.5 1 d PR A 1
H19B H 0.4105 0.7338 0.1742 0.119 Uiso 0.5 1 d PR A 1
H19C H 0.5588 0.7123 0.2521 0.119 Uiso 0.5 1 d PR A 2
H19D H 0.4991 0.7229 0.1341 0.119 Uiso 0.5 1 d PR A 2
C20A C 0.562(4) 0.772(3) 0.294(3) 0.076(15) Uiso 0.5 1 d P B 1
H20A H 0.5909 0.8527 0.2844 0.113 Uiso 0.5 1 d PR B 1
H20B H 0.635 0.7471 0.318 0.113 Uiso 0.5 1 d PR B 1
H20C H 0.5205 0.7642 0.3453 0.113 Uiso 0.5 1 d PR B 1
C20B C 0.439(4) 0.775(3) 0.224(3) 0.086(17) Uiso 0.5 1 d PR B 2
H20D H 0.4238 0.7618 0.2895 0.129 Uiso 0.5 1 d PR B 2
H20E H 0.3597 0.7698 0.1699 0.129 Uiso 0.5 1 d PR B 2
H20F H 0.503 0.8516 0.2349 0.129 Uiso 0.5 1 d PR B 2
N1 N -0.1745(15) 0.1526(16) 0.5908(12) 0.057(6) Uani 1 1 d . C 2
H1 H -0.1664 0.1382 0.5265 0.069 Uiso 1 1 d R C 2
N2 N -0.237(2) -0.0595(18) 0.6624(14) 0.086(7) Uani 1 1 d . C 2
H2 H -0.263 -0.0493 0.7184 0.103 Uiso 1 1 d R C 2
N3 N 0.031(2) 0.005(2) 0.8015(13) 0.063(6) Uani 1 1 d . C 2
H3 H 0.0107 0.0147 0.861 0.076 Uiso 1 1 d R C 2
N4 N 0.0942(16) 0.2182(15) 0.7354(12) 0.051(5) Uani 1 1 d . C 2
H4 H 0.1308 0.2116 0.6858 0.061 Uiso 1 1 calc R C 2
N5 N -0.0019(19) 0.3384(16) 0.6397(12) 0.058(6) Uani 1 1 d . C 2
N6 N 0.1655(18) 0.4047(18) 0.5799(12) 0.061(6) Uani 1 1 d . C 2
N7 N 0.1238(17) 0.4272(16) 0.3982(12) 0.050(5) Uani 1 1 d . C 2
N8 N -0.0519(16) 0.3513(16) 0.4608(13) 0.051(5) Uani 1 1 d . C 2
N9 N 0.3271(18) 0.4784(19) 0.5176(13) 0.086(7) Uani 1 1 d . C 2
H9C H 0.3814 0.4839 0.5799 0.104 Uiso 1 1 d R C 2
H9D H 0.3541 0.4999 0.4667 0.104 Uiso 1 1 d R C 2
N10 N -0.0909(17) 0.3651(16) 0.2857(12) 0.061(5) Uani 1 1 d . C 2
H10A H -0.0664 0.3819 0.2326 0.073 Uiso 1 1 d R C 2
H10B H -0.1717 0.3367 0.2761 0.073 Uiso 1 1 d R C 2
N11 N 0.1767(16) 0.5291(17) 0.0598(12) 0.057(5) Uani 1 1 d . D 2
H11 H 0.1201 0.5282 0.0003 0.068 Uiso 1 1 d R D 2
N12 N 0.2266(15) 0.5121(16) 0.2371(10) 0.048(5) Uani 1 1 d . D 2
H12 H 0.2001 0.5042 0.2901 0.057 Uiso 1 1 d R D 2
O1 O -0.144(2) 0.1808(18) 0.8341(12) 0.114(8) Uani 1 1 d . C 2
O2 O -0.113(3) 0.0608(19) 0.9537(15) 0.162(12) Uani 1 1 d . C 2
O3 O 0.012(3) 0.256(3) 0.995(2) 0.180(12) Uani 1 1 d . C 2
O4 O -0.199(2) 0.200(2) 0.9850(16) 0.128(8) Uani 1 1 d . C 2
O5 O 0.4224(14) 0.5155(15) 0.3377(11) 0.066(5) Uani 1 1 d . D 2
O6 O 0.3156(17) 0.550(2) -0.0250(11) 0.121(9) Uani 1 1 d . D 2
O7 O 0.0268(15) 0.4956(13) 0.1357(9) 0.051(4) Uani 1 1 d . D 2
Cl1 Cl -0.1152(8) 0.1692(7) 0.9416(5) 0.077(2) Uani 1 1 d . C 2
Cl2 Cl -0.4128(19) 0.1282(18) 0.2792(15) 0.120(6) Uani 0.5 1 d P E 2
O8 O -0.322(4) 0.094(3) 0.337(3) 0.095(12) Uiso 0.5 1 d P E 2
O9 O -0.357(5) 0.181(5) 0.195(4) 0.153(18) Uiso 0.5 1 d P E 2
O10 O -0.545(5) 0.075(4) 0.230(4) 0.131(15) Uiso 0.5 1 d P E 2
O11 O -0.414(6) 0.217(5) 0.343(5) 0.17(2) Uiso 0.5 1 d P E 2

loop_
_atom_site_aniso_label
_atom_site_aniso_U_11
_atom_site_aniso_U_22
_atom_site_aniso_U_33
_atom_site_aniso_U_23
_atom_site_aniso_U_13
_atom_site_aniso_U_12
Cu1 0.053(2) 0.061(2) 0.0426(18) 0.0194(16) 0.0109(15) 0.0104(18)
I1 0.107(3) 0.085(2) 0.0450(14) 0.0146(14) 0.0345(15) 0.040(2)
C6 0.12(3) 0.12(3) 0.069(17) 0.025(18) 0.028(17) 0.07(2)
C7 0.07(2) 0.12(3) 0.051(15) 0.038(15) 0.018(14) 0.03(2)
C8 0.032(13) 0.065(18) 0.042(13) 0.019(12) 0.007(10) -0.013(12)
C9 0.044(15) 0.052(16) 0.051(14) 0.006(11) 0.029(12) -0.001(12)
C10 0.09(2) 0.040(15) 0.065(16) 0.035(12) 0.045(16) 0.050(15)
C12 0.052(17) 0.078(18) 0.046(14) 0.023(12) 0.026(13) 0.031(14)
C13 0.044(16) 0.051(16) 0.040(13) 0.008(10) 0.007(12) 0.022(13)
C14 0.074(19) 0.052(16) 0.023(11) 0.008(10) 0.023(12) 0.012(14)
C17 0.070(19) 0.09(2) 0.060(15) 0.015(14) 0.033(14) 0.024(17)
N1 0.027(11) 0.086(16) 0.041(10) 0.034(10) 0.009(8) -0.003(10)
N2 0.102(18) 0.073(16) 0.050(12) 0.021(11) 0.024(12) -0.006(14)
N3 0.068(16) 0.096(18) 0.042(10) 0.019(11) 0.020(10) 0.049(14)
N4 0.061(13) 0.047(13) 0.037(10) 0.016(8) 0.021(9) 0.005(10)
N5 0.090(16) 0.079(15) 0.037(10) 0.038(10) 0.041(11) 0.051(13)
N6 0.045(13) 0.106(18) 0.039(10) 0.038(10) 0.018(9) 0.028(12)
N7 0.042(12) 0.081(14) 0.038(10) 0.036(9) 0.018(9) 0.030(11)
N8 0.039(11) 0.089(15) 0.042(10) 0.031(10) 0.026(9) 0.032(11)
N9 0.063(15) 0.16(2) 0.038(11) 0.047(12) 0.029(10) 0.024(15)
N10 0.063(13) 0.097(16) 0.035(10) 0.024(10) 0.016(9) 0.042(12)
N11 0.037(11) 0.120(17) 0.030(9) 0.032(10) 0.021(8) 0.037(11)
N12 0.016(10) 0.113(16) 0.013(8) 0.020(8) 0.005(7) 0.020(10)
O1 0.150(19) 0.133(18) 0.048(10) 0.038(11) 0.047(12) 0.025(15)
O2 0.37(4) 0.100(17) 0.107(16) 0.073(14) 0.16(2) 0.12(2)
O3 0.20(3) 0.16(3) 0.13(2) 0.008(18) 0.05(2) 0.00(2)
O4 0.16(2) 0.17(2) 0.128(17) 0.093(16) 0.116(17) 0.092(19)
O5 0.039(10) 0.107(14) 0.034(8) 0.014(9) -0.001(7) 0.016(10)
O6 0.076(13) 0.28(3) 0.035(9) 0.055(12) 0.038(9) 0.079(16)
O7 0.055(11) 0.078(12) 0.036(8) 0.026(7) 0.018(8) 0.042(10)
Cl1 0.104(6) 0.087(6) 0.065(4) 0.040(4) 0.050(4) 0.042(5)
Cl2 0.110(15) 0.126(16) 0.113(13) 0.066(12) 0.032(12) 0.029(13)

loop_
_atom_type_symbol
_atom_type_description
_atom_type_scat_dispersion_real
_atom_type_scat_dispersion_imag
_atom_type_scat_source
C C 0.0033 0.0016 'International Tables Vol C Tables 4.2.6.8 and 6.1.1.4'
H H 0 0 'International Tables Vol C Tables 4.2.6.8 and 6.1.1.4'
N N 0.0061 0.0033 'International Tables Vol C Tables 4.2.6.8 and 6.1.1.4'
O O 0.0106 0.006 'International Tables Vol C Tables 4.2.6.8 and 6.1.1.4'
Cl Cl 0.1484 0.1585 'International Tables Vol C Tables 4.2.6.8 and 6.1.1.4'
Cu Cu 0.3201 1.2651 'International Tables Vol C Tables 4.2.6.8 and 6.1.1.4'
I I -0.4742 1.8119 'International Tables Vol C Tables 4.2.6.8 and 6.1.1.4'

loop_
_geom_angle_atom_site_label_1
_geom_angle_atom_site_label_2
_geom_angle_atom_site_label_3
_geom_angle
_geom_angle_site_symmetry_1
_geom_angle_site_symmetry_3
_geom_angle_publ_flag
N3 Cu1 N4 85.9(8) . . ?
N3 Cu1 N1 176.2(8) . . ?
N4 Cu1 N1 94.2(7) . . ?
N3 Cu1 N2 93.1(9) . . ?
N4 Cu1 N2 174.5(8) . . ?
N1 Cu1 N2 86.3(8) . . ?
N3 Cu1 O1 94.0(7) . . ?
N4 Cu1 O1 89.6(7) . . ?
N1 Cu1 O1 82.2(7) . . ?
N2 Cu1 O1 85.1(8) . . ?
N3 Cu1 I1 98.4(5) . . ?
N4 Cu1 I1 86.8(5) . . ?
N1 Cu1 I1 85.5(5) . . ?
N2 Cu1 I1 98.7(6) . . ?
O1 Cu1 I1 166.9(4) . . ?
N5 C1 N1 108(2) . . ?
N5 C1 H1A 110 . . ?
N1 C1 H1A 109.8 . . ?
N5 C1 H1B 110.1 . . ?
N1 C1 H1B 110.3 . . ?
H1A C1 H1B 108.3 . . ?
C3 C2 N1 108(2) . . ?
C3 C2 H2A 110.7 . . ?
N1 C2 H2A 110.4 . . ?
C3 C2 H2B 110 . . ?
N1 C2 H2B 109.5 . . ?
H2A C2 H2B 108.5 . . ?
C2 C3 N2 109(2) . . ?
C2 C3 H3A 110.1 . . ?
N2 C3 H3A 109.8 . . ?
C2 C3 H3B 109.4 . . ?
N2 C3 H3B 110.1 . . ?
H3A C3 H3B 108.1 . . ?
N2 C4 C5 113(2) . . ?
N2 C4 H4A 108.3 . . ?
C5 C4 H4A 108.9 . . ?
N2 C4 H4B 110.1 . . ?
C5 C4 H4B 109.1 . . ?
H4A C4 H4B 107.6 . . ?
C4 C5 C6 117(3) . . ?
C4 C5 H5A 107.7 . . ?
C6 C5 H5A 107.5 . . ?
C4 C5 H5B 108.5 . . ?
C6 C5 H5B 108.2 . . ?
H5A C5 H5B 107.4 . . ?
C5 C6 N3 110(2) . . ?
C5 C6 H6A 110.5 . . ?
N3 C6 H6A 109.7 . . ?
C5 C6 H6B 109.6 . . ?
N3 C6 H6B 109.4 . . ?
H6A C6 H6B 108.2 . . ?
N3 C7 C8 106(2) . . ?
N3 C7 H7A 111.3 . . ?
C8 C7 H7A 111.2 . . ?
N3 C7 H7B 109.7 . . ?
C8 C7 H7B 109.8 . . ?
H7A C7 H7B 108.7 . . ?
N4 C8 C7 106.9(17) . . ?
N4 C8 H8A 109.9 . . ?
C7 C8 H8A 111 . . ?
N4 C8 H8B 110.3 . . ?
C7 C8 H8B 110.2 . . ?
H8A C8 H8B 108.5 . . ?
N5 C9 N4 106.6(16) . . ?
N5 C9 H9A 110.1 . . ?
N4 C9 H9A 110.3 . . ?
N5 C9 H9B 110.5 . . ?
N4 C9 H9B 110.8 . . ?
H9A C9 H9B 108.5 . . ?
N6 C10 N8 129.6(19) . . ?
N6 C10 N5 115(2) . . ?
N8 C10 N5 115(2) . . ?
N9 C11 N6 118.8(19) . . ?
N9 C11 N7 116.0(19) . . ?
N6 C11 N7 125(2) . . ?
N8 C12 N7 129.2(19) . . ?
N8 C12 N10 113(2) . . ?
N7 C12 N10 117.4(17) . . ?
O7 C13 N11 122.8(19) . . ?
O7 C13 N12 118.6(19) . . ?
N11 C13 N12 119(2) . . ?
O5 C14 N12 126.9(18) . . ?
O5 C14 C16 116(2) . . ?
N12 C14 C16 117.1(18) . . ?
O6 C15 N11 121(2) . . ?
O6 C15 C16 121(2) . . ?
N11 C15 C16 118.2(19) . . ?
C17 C16 C19 111(2) . . ?
C17 C16 C15 111.4(18) . . ?
C19 C16 C15 104.7(18) . . ?
C17 C16 C14 111.2(19) . . ?
C19 C16 C14 108.1(18) . . ?
C15 C16 C14 110.6(18) . . ?
C18 C17 C16 112(2) . . ?
C18 C17 H17A 109.5 . . ?
C16 C17 H17A 109.2 . . ?
C18 C17 H17B 108.1 . . ?
C16 C17 H17B 109.6 . . ?
H17A C17 H17B 107.8 . . ?
C17 C18 H18A 109.8 . . ?
C17 C18 H18B 108.6 . . ?
H18A C18 H18B 109.5 . . ?
C17 C18 H18C 110 . . ?
H18A C18 H18C 109.5 . . ?
H18B C18 H18C 109.5 . . ?
C20B C19 C20A 68.2(18) . . ?
C20B C19 C16 126(3) . . ?
C20A C19 C16 130(3) . . ?
C20B C19 H19A 118.1 . . ?
C20A C19 H19A 105.7 . . ?
C16 C19 H19A 104.9 . . ?
C20B C19 H19B 36 . . ?
C20A C19 H19B 104.1 . . ?
C16 C19 H19B 104.2 . . ?
H19A C19 H19B 105.7 . . ?
C20B C19 H19C 106.1 . . ?
C20A C19 H19C 37.8 . . ?
C16 C19 H19C 105.8 . . ?
H19A C19 H19C 88.8 . . ?
H19B C19 H19C 141.9 . . ?
C20B C19 H19D 106.1 . . ?
C20A C19 H19D 115.7 . . ?
C16 C19 H19D 105.4 . . ?
H19A C19 H19D 18.4 . . ?
H19B C19 H19D 88 . . ?
H19C C19 H19D 106 . . ?
C19 C20A H19C 43.6 . . ?
C19 C20A H20A 109 . . ?
H19C C20A H20A 124.8 . . ?
C19 C20A H20B 108.8 . . ?
H19C C20A H20B 65.2 . . ?
H20A C20A H20B 109.5 . . ?
C19 C20A H20C 110.6 . . ?
H19C C20A H20C 124.4 . . ?
H20A C20A H20C 109.5 . . ?
H20B C20A H20C 109.5 . . ?
C19 C20A H20D 74.2 . . ?
H19C C20A H20D 111.2 . . ?
H20A C20A H20D 96.9 . . ?
H20B C20A H20D 150 . . ?
H20C C20A H20D 45.8 . . ?
C19 C20A H20F 75.8 . . ?
H19C C20A H20F 113.3 . . ?
H20A C20A H20F 43.2 . . ?
H20B C20A H20F 148.5 . . ?
H20C C20A H20F 97.1 . . ?
H20D C20A H20F 61.5 . . ?
C19 C20B H19B 52.7 . . ?
C19 C20B H20D 110.1 . . ?
H19B C20B H20D 128 . . ?
C19 C20B H20E 110.1 . . ?
H19B C20B H20E 57.5 . . ?
H20D C20B H20E 109.5 . . ?
C19 C20B H20F 108.2 . . ?
H19B C20B H20F 122.5 . . ?
H20D C20B H20F 109.5 . . ?
H20E C20B H20F 109.5 . . ?
C2 N1 C1 110(2) . . ?
C2 N1 Cu1 106.8(14) . . ?
C1 N1 Cu1 116.6(14) . . ?
C2 N1 H1 107.6 . . ?
C1 N1 H1 107.6 . . ?
Cu1 N1 H1 107.4 . . ?
C4 N2 C3 118(2) . . ?
C4 N2 Cu1 116.5(19) . . ?
C3 N2 Cu1 103.9(15) . . ?
C4 N2 H2 105.7 . . ?
C3 N2 H2 106.1 . . ?
Cu1 N2 H2 106.1 . . ?
C7 N3 C6 111(2) . . ?
C7 N3 Cu1 107.9(15) . . ?
C6 N3 Cu1 116.1(15) . . ?
C7 N3 H3 107.8 . . ?
C6 N3 H3 106.6 . . ?
Cu1 N3 H3 106.9 . . ?
C9 N4 C8 111.8(16) . . ?
C9 N4 Cu1 117.7(13) . . ?
C8 N4 Cu1 107.3(12) . . ?
C9 N4 H4 106.5 . . ?
C8 N4 H4 106.5 . . ?
Cu1 N4 H4 106.5 . . ?
C10 N5 C9 121(2) . . ?
C10 N5 C1 121(2) . . ?
C9 N5 C1 116.9(16) . . ?
C10 N6 C11 113.9(18) . . ?
C12 N7 C11 112.1(17) . . ?
C12 N8 C10 109.9(18) . . ?
C11 N9 H9C 119.7 . . ?
C11 N9 H9D 120.3 . . ?
H9C N9 H9D 120 . . ?
C12 N10 H10A 120.3 . . ?
C12 N10 H10B 119.7 . . ?
H10A N10 H10B 120 . . ?
C13 N11 C15 126.8(19) . . ?
C13 N11 H11 117.3 . . ?
C15 N11 H11 115.9 . . ?
C14 N12 C13 126.6(17) . . ?
C14 N12 H12 116.8 . . ?
C13 N12 H12 116.7 . . ?
Cl1 O1 Cu1 125.1(13) . . ?
O2 Cl1 O1 110.6(13) . . ?
O2 Cl1 O4 113.5(14) . . ?
O1 Cl1 O4 111.5(13) . . ?
O2 Cl1 O3 109.0(19) . . ?
O1 Cl1 O3 104.4(13) . . ?
O4 Cl1 O3 107.3(16) . . ?
O8 Cl2 O11 106(3) . . ?
O8 Cl2 O10 134(3) . . ?
O11 Cl2 O10 97(3) . . ?
O8 Cl2 O9 102(3) . . ?
O11 Cl2 O9 108(3) . . ?
O10 Cl2 O9 108(3) . . ?

loop_
_geom_bond_atom_site_label_1
_geom_bond_atom_site_label_2
_geom_bond_distance
_geom_bond_site_symmetry_2
_geom_bond_publ_flag
Cu1 N3 1.999(17) . ?
Cu1 N4 2.004(16) . ?
Cu1 N1 2.013(16) . ?
Cu1 N2 2.013(19) . ?
Cu1 O1 2.718(19) . ?
Cu1 I1 3.121(3) . ?
C1 N5 1.46(3) . ?
C1 N1 1.46(3) . ?
C1 H1A 0.97 . ?
C1 H1B 0.97 . ?
C2 C3 1.43(3) . ?
C2 N1 1.46(3) . ?
C2 H2A 0.97 . ?
C2 H2B 0.97 . ?
C3 N2 1.55(3) . ?
C3 H3A 0.97 . ?
C3 H3B 0.97 . ?
C4 N2 1.47(3) . ?
C4 C5 1.48(4) . ?
C4 H4A 0.97 . ?
C4 H4B 0.97 . ?
C5 C6 1.48(4) . ?
C5 H5A 0.97 . ?
C5 H5B 0.97 . ?
C6 N3 1.49(3) . ?
C6 H6A 0.97 . ?
C6 H6B 0.97 . ?
C7 N3 1.49(3) . ?
C7 C8 1.53(3) . ?
C7 H7A 0.97 . ?
C7 H7B 0.97 . ?
C8 N4 1.50(2) . ?
C8 H8A 0.97 . ?
C8 H8B 0.97 . ?
C9 N5 1.41(2) . ?
C9 N4 1.49(3) . ?
C9 H9A 0.97 . ?
C9 H9B 0.97 . ?
C10 N6 1.30(3) . ?
C10 N8 1.34(3) . ?
C10 N5 1.40(2) . ?
C11 N9 1.30(2) . ?
C11 N6 1.31(2) . ?
C11 N7 1.37(2) . ?
C12 N8 1.33(2) . ?
C12 N7 1.33(2) . ?
C12 N10 1.40(2) . ?
C13 O7 1.24(2) . ?
C13 N11 1.31(2) . ?
C13 N12 1.37(2) . ?
C14 O5 1.21(2) . ?
C14 N12 1.31(3) . ?
C14 C16 1.58(3) . ?
C15 O6 1.23(2) . ?
C15 N11 1.33(3) . ?
C15 C16 1.55(3) . ?
C16 C17 1.50(3) . ?
C16 C19 1.53(3) . ?
C17 C18 1.47(3) . ?
C17 H17A 0.97 . ?
C17 H17B 0.97 . ?
C18 H18A 0.96 . ?
C18 H18B 0.96 . ?
C18 H18C 0.96 . ?
C19 C20B 1.22(4) . ?
C19 C20A 1.39(4) . ?
C19 H19A 0.97 . ?
C19 H19B 0.97 . ?
C19 H19C 0.97 . ?
C19 H19D 0.97 . ?
C20A H19C 0.8622 . ?
C20A H20A 0.96 . ?
C20A H20B 0.96 . ?
C20A H20C 0.96 . ?
C20A H20D 1.5712 . ?
C20A H20F 1.4929 . ?
C20B H19B 0.7172 . ?
C20B H20D 0.96 . ?
C20B H20E 0.96 . ?
C20B H20F 0.96 . ?
N1 H1 0.91 . ?
N2 H2 0.91 . ?
N3 H3 0.91 . ?
N4 H4 0.91 . ?
N9 H9C 0.86 . ?
N9 H9D 0.86 . ?
N10 H10A 0.86 . ?
N10 H10B 0.86 . ?
N11 H11 0.86 . ?
N12 H12 0.86 . ?
O1 Cl1 1.401(15) . ?
O2 Cl1 1.34(2) . ?
O3 Cl1 1.44(3) . ?
O4 Cl1 1.42(2) . ?
Cl2 O8 1.31(4) . ?
Cl2 O11 1.34(6) . ?
Cl2 O10 1.38(5) . ?
Cl2 O9 1.55(5) . ?
